data_7053901
loop_
_publ_author_name
'Bykowska, Aleksandra'
'Starosta, Rados\/law'
'Komarnicka, Urszula K.'
'Ciunik, Zbigniew'
'Kyzio\/l, Agnieszka'
'Guz-Regner, Katarzyna'
'Bugla-P\/losko\'nska, Gabriela'
'Je\.zowska-Bojczuk, Ma\/lgorzata'

_publ_section_title
;
 Phosphine derivatives of ciprofloxacin and norfloxacin, a new class of
 potential therapeutic agents
;
_journal_issue 3
_journal_name_full 'New Journal of Chemistry'
_journal_page_first 1062
_journal_paper_doi 10.1039/c3nj01243c
_journal_volume 38
_journal_year 2014
_chemical_formula_moiety 'C30 H29 F N3 O3 P Se,0.79(C H4 O), 0.11(H2 O)'
_chemical_formula_sum 'C30.79 H32.36 F N3 O3.89 P Se'
_chemical_formula_weight 635.58
_chemical_name_systematic
; 
 ? 
;
_space_group_IT_number 4
_symmetry_cell_setting monoclinic
_symmetry_space_group_name_Hall 'P 2yb'
_symmetry_space_group_name_H-M 'P 1 21 1'
_atom_sites_solution_hydrogens geom
_atom_sites_solution_primary direct
_atom_sites_solution_secondary difmap
_audit_creation_method SHELXL-97
_cell_angle_alpha 90.00
_cell_angle_beta 92.42(3)
_cell_angle_gamma 90.00
_cell_formula_units_Z 4
_cell_length_a 8.102(3)
_cell_length_b 25.993(6)
_cell_length_c 14.216(4)
_cell_measurement_reflns_used 8534
_cell_measurement_temperature 100(2)
_cell_measurement_theta_max 28.70
_cell_measurement_theta_min 2.80
_cell_volume 2991.2(16)
_computing_cell_refinement 'CrysAlis RED (Oxford Diffraction, 2009)'
_computing_data_collection 'CrysAlis CCD (Oxford Diffraction, 2009)'
_computing_data_reduction 'CrysAlis RED (Oxford Diffraction, 2009)'
_computing_molecular_graphics 'SHELXTL (Bruker, 1997)'
_computing_publication_material 'SHELXL97 (Sheldrick, 1997)'
_computing_structure_refinement 'SHELXL-97 (Sheldrick, 1997)'
_computing_structure_solution 'SHELXS-97 (Sheldrick, 1990)'
_diffrn_ambient_temperature 100(2)
_diffrn_measured_fraction_theta_full 0.999
_diffrn_measured_fraction_theta_max 0.889
_diffrn_measurement_device_type 'Kuma KM4CCD \k-axis diffractometer'
_diffrn_measurement_method \w
_diffrn_radiation_monochromator graphite
_diffrn_radiation_source 'fine-focus sealed tube'
_diffrn_radiation_type MoK\a
_diffrn_radiation_wavelength 0.71073
_diffrn_reflns_av_R_equivalents 0.0268
_diffrn_reflns_av_sigmaI/netI 0.0607
_diffrn_reflns_limit_h_max 10
_diffrn_reflns_limit_h_min -10
_diffrn_reflns_limit_k_max 35
_diffrn_reflns_limit_k_min -34
_diffrn_reflns_limit_l_max 19
_diffrn_reflns_limit_l_min -19
_diffrn_reflns_number 18670
_diffrn_reflns_theta_full 25.50
_diffrn_reflns_theta_max 28.78
_diffrn_reflns_theta_min 2.75
_exptl_absorpt_coefficient_mu 1.355
_exptl_absorpt_correction_T_max 0.8436
_exptl_absorpt_correction_T_min 0.6634
_exptl_absorpt_correction_type analytical
_exptl_absorpt_process_details 'CrysAlis RED (Oxford Diffraction, 2009)'
_exptl_crystal_colour colorless
_exptl_crystal_density_diffrn 1.411
_exptl_crystal_density_method 'not measured'
_exptl_crystal_description block
_exptl_crystal_F_000 1308.8
_exptl_crystal_size_max 0.33
_exptl_crystal_size_mid 0.15
_exptl_crystal_size_min 0.13
_refine_diff_density_max 0.810
_refine_diff_density_min -0.441
_refine_diff_density_rms 0.065
_refine_ls_abs_structure_details 'Flack H D (1983), Acta Cryst. A39, 876-881'
_refine_ls_abs_structure_Flack -0.001(5)
_refine_ls_extinction_method none
_refine_ls_goodness_of_fit_ref 1.026
_refine_ls_hydrogen_treatment constr
_refine_ls_matrix_type full
_refine_ls_number_parameters 757
_refine_ls_number_reflns 11096
_refine_ls_number_restraints 0
_refine_ls_restrained_S_all 1.026
_refine_ls_R_factor_all 0.0470
_refine_ls_R_factor_gt 0.0396
_refine_ls_shift/su_max 0.003
_refine_ls_shift/su_mean 0.000
_refine_ls_structure_factor_coef Fsqd
_refine_ls_weighting_details 'calc w=1/[\s^2^(Fo^2^)+(0.0340P)^2^+0.0000P] where P=(Fo^2^+2Fc^2^)/3'
_refine_ls_weighting_scheme calc
_refine_ls_wR_factor_gt 0.0810
_refine_ls_wR_factor_ref 0.0844
_reflns_number_gt 9934
_reflns_number_total 11096
_reflns_threshold_expression >2sigma(I)
_cod_data_source_file c3nj01243c.txt
_cod_data_source_block SePCp
_cod_depositor_comments
;
The following automatic conversions were performed:

'_symmetry_cell_setting' value 'Monoclinic' changed to 'monoclinic'
according to
/usr/data/users/saulius/automatic-downloads/current/RSC/lib/dictionaries/cif_core.dic
dictionary named 'cif_core.dic' version 2.4.2 from 2011-04-26.

Automatic conversion script
Id: cif_fix_values 2281 2013-09-26 08:29:07Z andrius 
;
_cod_original_sg_symbol_H-M 'P 21'
_cod_database_code 7053901

loop_
_symmetry_equiv_pos_as_xyz
'x, y, z'
'-x, y+1/2, -z'

loop_
_atom_site_label
_atom_site_type_symbol
_atom_site_fract_x
_atom_site_fract_y
_atom_site_fract_z
_atom_site_U_iso_or_equiv
_atom_site_adp_type
_atom_site_occupancy
_atom_site_symmetry_multiplicity
_atom_site_calc_flag
_atom_site_refinement_flags
_atom_site_disorder_assembly
_atom_site_disorder_group
P1A P 0.60578(11) 0.88291(5) 0.81706(6) 0.02013(19) Uani 1 1 d . . .
Se1A Se 0.67145(4) 0.94151(3) 0.72304(2) 0.02743(10) Uani 1 1 d . . .
C1A C 0.4648(4) 0.83304(14) 0.7685(2) 0.0228(8) Uani 1 1 d . . .
H1A1 H 0.4375 0.8088 0.8193 0.027 Uiso 1 1 calc R . .
H1A2 H 0.3608 0.8495 0.7451 0.027 Uiso 1 1 calc R . .
N1A N 0.5356(3) 0.80458(11) 0.69256(19) 0.0215(6) Uani 1 1 d . . .
C2A C 0.4941(4) 0.82836(14) 0.6006(2) 0.0250(8) Uani 1 1 d . . .
H2A1 H 0.5295 0.8648 0.6018 0.030 Uiso 1 1 calc R . .
H2A2 H 0.3729 0.8275 0.5885 0.030 Uiso 1 1 calc R . .
C3A C 0.5774(4) 0.80052(13) 0.5223(2) 0.0230(8) Uani 1 1 d . . .
H3A1 H 0.5445 0.8166 0.4612 0.028 Uiso 1 1 calc R . .
H3A2 H 0.6988 0.8039 0.5315 0.028 Uiso 1 1 calc R . .
N4A N 0.5326(3) 0.74598(12) 0.52009(19) 0.0216(6) Uani 1 1 d . . .
C5A C 0.5645(4) 0.72209(14) 0.6134(2) 0.0240(8) Uani 1 1 d . . .
H5A1 H 0.6850 0.7215 0.6283 0.029 Uiso 1 1 calc R . .
H5A2 H 0.5246 0.6861 0.6118 0.029 Uiso 1 1 calc R . .
C6A C 0.4793(4) 0.75120(14) 0.6889(2) 0.0241(8) Uani 1 1 d . . .
H6A1 H 0.3584 0.7503 0.6758 0.029 Uiso 1 1 calc R . .
H6A2 H 0.5032 0.7346 0.7506 0.029 Uiso 1 1 calc R . .
C11A C 0.5757(4) 0.71899(14) 0.4411(2) 0.0218(8) Uani 1 1 d . . .
C12A C 0.5220(4) 0.66779(15) 0.4248(2) 0.0255(8) Uani 1 1 d . . .
F12A F 0.4198(3) 0.64612(9) 0.48718(15) 0.0356(6) Uani 1 1 d . . .
C13A C 0.5599(4) 0.64027(14) 0.3482(2) 0.0247(8) Uani 1 1 d . . .
H13A H 0.5216 0.6059 0.3416 0.030 Uiso 1 1 calc R . .
C14A C 0.6554(4) 0.66189(15) 0.2783(2) 0.0234(8) Uani 1 1 d . . .
C15A C 0.7051(4) 0.71350(14) 0.2902(2) 0.0213(7) Uani 1 1 d . . .
C16A C 0.6676(4) 0.74061(14) 0.3712(2) 0.0233(8) Uani 1 1 d . . .
H16A H 0.7063 0.7749 0.3787 0.028 Uiso 1 1 calc R . .
C17A C 0.6960(4) 0.63291(14) 0.1960(2) 0.0239(8) Uani 1 1 d . . .
C18A C 0.7993(4) 0.65953(14) 0.1319(2) 0.0230(8) Uani 1 1 d . . .
C19A C 0.8432(4) 0.70902(15) 0.1468(2) 0.0237(8) Uani 1 1 d . . .
H19A H 0.9105 0.7252 0.1024 0.028 Uiso 1 1 calc R . .
N20A N 0.7970(3) 0.73675(12) 0.22119(19) 0.0214(6) Uani 1 1 d . . .
C20A C 0.8571(5) 0.63323(15) 0.0472(3) 0.0270(8) Uani 1 1 d . . .
C21A C 0.8428(4) 0.79034(14) 0.2304(2) 0.0240(8) Uani 1 1 d . . .
H21A H 0.9330 0.7985 0.2782 0.029 Uiso 1 1 calc R . .
C22A C 0.8336(5) 0.82349(14) 0.1454(2) 0.0296(9) Uani 1 1 d . . .
H22A H 0.7975 0.8074 0.0849 0.036 Uiso 1 1 calc R . .
H22B H 0.9176 0.8509 0.1404 0.036 Uiso 1 1 calc R . .
C23A C 0.7088(5) 0.82946(15) 0.2183(2) 0.0285(8) Uani 1 1 d . . .
H23A H 0.5953 0.8170 0.2031 0.034 Uiso 1 1 calc R . .
H23B H 0.7156 0.8605 0.2586 0.034 Uiso 1 1 calc R . .
O1A O 0.9565(3) 0.65188(11) -0.00515(18) 0.0313(6) Uani 1 1 d . . .
O2A O 0.7936(3) 0.58674(10) 0.03112(18) 0.0326(6) Uani 1 1 d . . .
H2A H 0.7373 0.5780 0.0767 0.049 Uiso 1 1 calc R . .
O3A O 0.6457(3) 0.58796(10) 0.18201(17) 0.0285(6) Uani 1 1 d . . .
C31A C 0.4909(4) 0.90899(14) 0.9139(2) 0.0209(7) Uani 1 1 d . . .
C32A C 0.3764(4) 0.94767(15) 0.8945(2) 0.0255(8) Uani 1 1 d . . .
H32A H 0.3630 0.9611 0.8325 0.031 Uiso 1 1 calc R . .
C33A C 0.2822(5) 0.96659(15) 0.9654(3) 0.0314(9) Uani 1 1 d . . .
H33A H 0.2029 0.9928 0.9518 0.038 Uiso 1 1 calc R . .
C34A C 0.3025(4) 0.94767(15) 1.0558(3) 0.0315(9) Uani 1 1 d . . .
H34A H 0.2373 0.9608 1.1043 0.038 Uiso 1 1 calc R . .
C35A C 0.4173(5) 0.90972(15) 1.0756(3) 0.0303(9) Uani 1 1 d . . .
H35A H 0.4327 0.8971 1.1380 0.036 Uiso 1 1 calc R . .
C36A C 0.5108(4) 0.88979(13) 1.0041(2) 0.0215(8) Uani 1 1 d . . .
H36A H 0.5882 0.8630 1.0174 0.026 Uiso 1 1 calc R . .
C41A C 0.7825(4) 0.84797(14) 0.8675(2) 0.0188(7) Uani 1 1 d . . .
C42A C 0.7790(4) 0.79497(14) 0.8753(2) 0.0225(8) Uani 1 1 d . . .
H42A H 0.6811 0.7764 0.8585 0.027 Uiso 1 1 calc R . .
C43A C 0.9196(4) 0.76918(16) 0.9080(2) 0.0270(8) Uani 1 1 d . . .
H43A H 0.9182 0.7327 0.9124 0.032 Uiso 1 1 calc R . .
C44A C 1.0606(4) 0.79546(16) 0.9341(3) 0.0314(9) Uani 1 1 d . . .
H44A H 1.1563 0.7773 0.9564 0.038 Uiso 1 1 calc R . .
C45A C 1.0632(4) 0.84788(17) 0.9277(3) 0.0342(9) Uani 1 1 d . . .
H45A H 1.1603 0.8662 0.9471 0.041 Uiso 1 1 calc R . .
C46A C 0.9258(4) 0.87444(15) 0.8935(2) 0.0266(8) Uani 1 1 d . . .
H46A H 0.9295 0.9108 0.8877 0.032 Uiso 1 1 calc R . .
P1B P 1.13105(11) 0.89286(5) 0.41509(6) 0.0269(2) Uani 1 1 d . . .
Se1B Se 1.27749(6) 0.8586 0.31314(3) 0.0323(2) Uani 0.911(4) 1 d P . .
Se2B Se 1.2429(19) 0.8818(7) 0.2954(10) 0.123(5) Uiso 0.089(4) 1 d P . .
C1B C 1.2388(4) 0.94657(17) 0.4764(2) 0.0279(8) Uani 1 1 d . . .
H1B1 H 1.3297 0.9324 0.5172 0.033 Uiso 1 1 calc R . .
H1B2 H 1.2888 0.9689 0.4289 0.033 Uiso 1 1 calc R . .
N1B N 1.1336(3) 0.97788(12) 0.53360(19) 0.0248(7) Uani 1 1 d . . .
C2B C 1.0837(5) 1.02586(15) 0.4875(2) 0.0293(9) Uani 1 1 d . . .
H2B1 H 1.0354 1.0184 0.4238 0.035 Uiso 1 1 calc R . .
H2B2 H 1.1817 1.0481 0.4806 0.035 Uiso 1 1 calc R . .
C3B C 0.9588(4) 1.05343(15) 0.5444(2) 0.0277(8) Uani 1 1 d . . .
H3B1 H 0.9293 1.0866 0.5138 0.033 Uiso 1 1 calc R . .
H3B2 H 0.8572 1.0324 0.5467 0.033 Uiso 1 1 calc R . .
N4B N 1.0253(4) 1.06304(12) 0.64110(19) 0.0246(7) Uani 1 1 d . . .
C5B C 1.0819(4) 1.01524(14) 0.6853(2) 0.0239(8) Uani 1 1 d . . .
H5B1 H 0.9868 0.9919 0.6925 0.029 Uiso 1 1 calc R . .
H5B2 H 1.1311 1.0226 0.7488 0.029 Uiso 1 1 calc R . .
C6B C 1.2079(4) 0.98957(16) 0.6267(2) 0.0277(8) Uani 1 1 d . . .
H6B1 H 1.3042 1.0126 0.6204 0.033 Uiso 1 1 calc R . .
H6B2 H 1.2468 0.9574 0.6578 0.033 Uiso 1 1 calc R . .
C11B C 0.9319(4) 1.09599(15) 0.6954(2) 0.0230(8) Uani 1 1 d . . .
C12B C 0.9117(4) 1.14780(15) 0.6696(2) 0.0258(8) Uani 1 1 d . . .
F1B F 0.9825(3) 1.16396(9) 0.58992(14) 0.0323(5) Uani 1 1 d . . .
C13B C 0.8332(4) 1.18288(15) 0.7213(2) 0.0249(8) Uani 1 1 d . . .
H13B H 0.8241 1.2176 0.7007 0.030 Uiso 1 1 calc R . .
C14B C 0.7644(4) 1.16743(14) 0.8067(2) 0.0236(8) Uani 1 1 d . . .
C15B C 0.7775(4) 1.11575(14) 0.8322(2) 0.0213(8) Uani 1 1 d . . .
C16B C 0.8605(4) 1.08069(14) 0.7775(2) 0.0215(7) Uani 1 1 d . . .
H16B H 0.8683 1.0457 0.7968 0.026 Uiso 1 1 calc R . .
C17B C 0.6823(4) 1.20468(14) 0.8644(3) 0.0262(8) Uani 1 1 d . . .
C18B C 0.6132(4) 1.18427(14) 0.9471(2) 0.0232(8) Uani 1 1 d . . .
C19B C 0.6232(4) 1.13319(14) 0.9662(2) 0.0225(8) Uani 1 1 d . . .
H19B H 0.5709 1.1208 1.0204 0.027 Uiso 1 1 calc R . .
N20B N 0.7016(3) 1.09929(12) 0.91395(19) 0.0210(6) Uani 1 1 d . . .
C20B C 0.5252(5) 1.21750(15) 1.0128(3) 0.0275(8) Uani 1 1 d . . .
C21B C 0.6929(4) 1.04465(14) 0.9337(2) 0.0229(8) Uani 1 1 d . . .
H21B H 0.6297 1.0238 0.8853 0.027 Uiso 1 1 calc R . .
C22B C 0.8360(5) 1.01838(15) 0.9801(2) 0.0289(8) Uani 1 1 d . . .
H22C H 0.9339 1.0395 0.9985 0.035 Uiso 1 1 calc R . .
H22D H 0.8610 0.9829 0.9597 0.035 Uiso 1 1 calc R . .
C23B C 0.6799(4) 1.02692(14) 1.0323(2) 0.0261(8) Uani 1 1 d . . .
H23C H 0.6092 0.9967 1.0438 0.031 Uiso 1 1 calc R . .
H23D H 0.6820 1.0533 1.0826 0.031 Uiso 1 1 calc R . .
O1B O 0.4631(3) 1.20144(11) 1.08362(19) 0.0377(7) Uani 1 1 d . . .
O2B O 0.5162(3) 1.26672(10) 0.9884(2) 0.0368(7) Uani 1 1 d . . .
H2B H 0.5621 1.2710 0.9371 0.055 Uiso 1 1 calc R . .
O3B O 0.6730(3) 1.25141(10) 0.84247(18) 0.0351(7) Uani 1 1 d . . .
C31B C 0.9450(4) 0.92235(15) 0.3667(2) 0.0280(8) Uani 1 1 d . . .
C32B C 0.9497(5) 0.9439(2) 0.2785(3) 0.0425(10) Uani 1 1 d . . .
H32B H 1.0462 0.9405 0.2433 0.051 Uiso 1 1 calc R . .
C33B C 0.8154(6) 0.9704(2) 0.2411(3) 0.0553(13) Uani 1 1 d . . .
H33B H 0.8200 0.9858 0.1807 0.066 Uiso 1 1 calc R . .
C34B C 0.6754(6) 0.9745(2) 0.2908(4) 0.0565(13) Uani 1 1 d . . .
H34B H 0.5817 0.9922 0.2646 0.068 Uiso 1 1 calc R . .
C35B C 0.6710(5) 0.95291(19) 0.3785(3) 0.0498(13) Uani 1 1 d . . .
H35B H 0.5734 0.9559 0.4129 0.060 Uiso 1 1 calc R . .
C36B C 0.8040(4) 0.92723(15) 0.4176(3) 0.0346(10) Uani 1 1 d . . .
H36B H 0.7997 0.9129 0.4789 0.042 Uiso 1 1 calc R . .
C41B C 1.0733(4) 0.84725(16) 0.5034(2) 0.0251(8) Uani 1 1 d . . .
C42B C 1.0889(4) 0.79502(16) 0.4868(3) 0.0304(9) Uani 1 1 d . . .
H42B H 1.1242 0.7836 0.4275 0.037 Uiso 1 1 calc R . .
C43B C 1.0542(4) 0.75932(16) 0.5549(3) 0.0311(9) Uani 1 1 d . . .
H43B H 1.0631 0.7236 0.5422 0.037 Uiso 1 1 calc R . .
C44B C 1.0064(4) 0.77612(16) 0.6417(3) 0.0295(9) Uani 1 1 d . . .
H44B H 0.9847 0.7518 0.6895 0.035 Uiso 1 1 calc R . .
C45B C 0.9900(4) 0.82708(16) 0.6592(2) 0.0290(9) Uani 1 1 d . . .
H45B H 0.9563 0.8381 0.7191 0.035 Uiso 1 1 calc R . .
C46B C 1.0219(4) 0.86321(16) 0.5911(2) 0.0263(8) Uani 1 1 d . . .
H46B H 1.0087 0.8988 0.6039 0.032 Uiso 1 1 calc R . .
O2S O 1.0745(8) 0.60420(18) -0.1624(3) 0.0821(19) Uani 0.785(5) 1 d P A 1
H2S H 1.0773 0.6149 -0.1066 0.123 Uiso 0.785(5) 1 calc PR A 1
C2S C 1.1406(12) 0.6413(3) -0.2202(5) 0.102(4) Uani 0.785(5) 1 d P A 1
H2S1 H 1.2281 0.6250 -0.2544 0.153 Uiso 0.785(5) 1 d PR A 1
H2S2 H 1.1807 0.6691 -0.1816 0.153 Uiso 0.785(5) 1 d PR A 1
H2S3 H 1.0519 0.6527 -0.2647 0.153 Uiso 0.785(5) 1 d PR A 1
O1S O 0.7772(10) 0.5501(3) -0.2399(5) 0.124(3) Uani 0.785(5) 1 d P A 1
H1S H 0.8699 0.5628 -0.2249 0.186 Uiso 0.785(5) 1 calc PR A 1
C1S C 0.6583(13) 0.5858(4) -0.2283(8) 0.122(4) Uani 0.785(5) 1 d P A 1
H1S1 H 0.6052 0.5896 -0.2879 0.183 Uiso 0.785(5) 1 d PR A 1
H1S2 H 0.7183 0.6158 -0.2063 0.183 Uiso 0.785(5) 1 d PR A 1
H1S3 H 0.5876 0.5724 -0.1807 0.183 Uiso 0.785(5) 1 d PR A 1
O1W O 0.917(2) 0.6300(5) -0.2918(11) 0.058(6) Uani 0.215(5) 1 d P A 2
H1W H 0.9490 0.6091 -0.2528 0.087 Uiso 0.215(5) 1 d PR A 2
H3W H 0.8462 0.6115 -0.3182 0.087 Uiso 0.215(5) 1 d PR A 2

loop_
_atom_site_aniso_label
_atom_site_aniso_U_11
_atom_site_aniso_U_22
_atom_site_aniso_U_33
_atom_site_aniso_U_23
_atom_site_aniso_U_13
_atom_site_aniso_U_12
P1A 0.0172(4) 0.0249(5) 0.0185(4) -0.0011(4) 0.0045(3) 0.0000(4)
Se1A 0.0290(2) 0.02924(19) 0.02477(18) 0.00277(18) 0.00941(14) -0.00249(18)
C1A 0.0188(18) 0.030(2) 0.0193(16) 0.0007(15) 0.0006(13) -0.0005(16)
N1A 0.0198(15) 0.0246(15) 0.0202(14) -0.0002(13) 0.0010(11) 0.0003(13)
C2A 0.0257(19) 0.0268(19) 0.0221(17) -0.0037(16) -0.0026(15) 0.0026(17)
C3A 0.0240(19) 0.0253(19) 0.0197(17) 0.0006(15) 0.0013(14) 0.0031(16)
N4A 0.0242(16) 0.0230(15) 0.0175(14) -0.0026(13) -0.0013(12) 0.0011(14)
C5A 0.0242(19) 0.0240(19) 0.0234(17) -0.0008(16) -0.0023(15) -0.0001(16)
C6A 0.0223(19) 0.027(2) 0.0227(17) 0.0008(16) -0.0004(14) -0.0010(16)
C11A 0.0178(18) 0.0292(19) 0.0182(16) -0.0009(15) -0.0043(13) 0.0049(16)
C12A 0.024(2) 0.031(2) 0.0217(18) 0.0030(17) -0.0034(15) -0.0026(18)
F12A 0.0360(14) 0.0425(13) 0.0286(12) -0.0049(10) 0.0056(10) -0.0129(12)
C13A 0.022(2) 0.024(2) 0.028(2) -0.0032(17) -0.0058(15) 0.0013(16)
C14A 0.0179(19) 0.030(2) 0.0217(18) 0.0010(17) -0.0046(14) 0.0034(16)
C15A 0.0153(17) 0.0275(19) 0.0208(17) -0.0018(16) -0.0045(14) 0.0039(16)
C16A 0.0206(18) 0.0245(18) 0.0245(17) -0.0044(16) -0.0052(14) 0.0026(16)
C17A 0.0180(19) 0.026(2) 0.0264(18) -0.0049(17) -0.0109(14) 0.0044(17)
C18A 0.0193(19) 0.028(2) 0.0215(18) -0.0063(16) -0.0061(14) 0.0051(17)
C19A 0.0167(18) 0.032(2) 0.0217(17) -0.0004(16) -0.0021(14) 0.0081(16)
N20A 0.0178(15) 0.0259(16) 0.0200(14) -0.0034(13) -0.0029(11) 0.0024(14)
C20A 0.026(2) 0.029(2) 0.0252(19) -0.0030(17) -0.0081(16) 0.0109(18)
C21A 0.0267(19) 0.0264(19) 0.0184(16) -0.0071(16) -0.0035(14) 0.0008(17)
C22A 0.038(2) 0.0255(19) 0.0252(19) -0.0035(17) 0.0024(16) 0.0038(18)
C23A 0.033(2) 0.0270(19) 0.0250(18) -0.0056(16) -0.0008(16) 0.0071(18)
O1A 0.0354(17) 0.0334(14) 0.0250(14) -0.0040(12) 0.0021(12) 0.0073(13)
O2A 0.0387(17) 0.0299(15) 0.0290(14) -0.0076(13) -0.0002(12) 0.0032(13)
O3A 0.0298(14) 0.0260(14) 0.0291(13) -0.0068(12) -0.0059(11) 0.0002(12)
C31A 0.0130(16) 0.0237(18) 0.0266(18) -0.0038(15) 0.0065(14) -0.0019(15)
C32A 0.0224(18) 0.026(2) 0.0285(18) 0.0042(17) 0.0053(14) 0.0005(17)
C33A 0.025(2) 0.0241(19) 0.046(2) 0.0018(18) 0.0116(17) 0.0050(17)
C34A 0.028(2) 0.029(2) 0.039(2) -0.0047(19) 0.0214(16) 0.0023(19)
C35A 0.032(2) 0.034(2) 0.0258(19) 0.0006(17) 0.0122(16) -0.0080(19)
C36A 0.0186(18) 0.0218(19) 0.0246(17) 0.0018(16) 0.0056(14) 0.0041(16)
C41A 0.0154(16) 0.0260(18) 0.0152(14) -0.0038(15) 0.0041(12) 0.0012(15)
C42A 0.0212(18) 0.0292(19) 0.0174(16) 0.0011(16) 0.0025(13) 0.0005(17)
C43A 0.028(2) 0.031(2) 0.0219(17) 0.0030(16) 0.0035(15) 0.0004(18)
C44A 0.021(2) 0.042(2) 0.032(2) -0.0016(19) -0.0008(16) 0.0067(18)
C45A 0.0140(18) 0.049(3) 0.039(2) -0.009(2) -0.0005(15) 0.0006(19)
C46A 0.0206(18) 0.0257(19) 0.0340(19) -0.0045(16) 0.0063(15) -0.0019(16)
P1B 0.0203(5) 0.0442(6) 0.0164(4) -0.0008(4) 0.0039(3) 0.0008(5)
Se1B 0.0269(3) 0.0538(4) 0.0170(2) -0.0035(2) 0.01037(16) 0.0078(2)
C1B 0.0193(17) 0.044(2) 0.0206(16) 0.0002(19) 0.0035(13) 0.0024(19)
N1B 0.0195(15) 0.0342(17) 0.0206(14) -0.0013(14) -0.0003(12) -0.0018(14)
C2B 0.027(2) 0.040(2) 0.0206(18) 0.0034(18) 0.0015(15) -0.0026(19)
C3B 0.027(2) 0.036(2) 0.0197(17) 0.0052(17) -0.0031(14) -0.0003(18)
N4B 0.0226(16) 0.0321(17) 0.0188(14) 0.0025(14) 0.0000(12) -0.0003(14)
C5B 0.0220(19) 0.031(2) 0.0187(17) 0.0008(16) -0.0003(14) -0.0015(17)
C6B 0.0216(19) 0.037(2) 0.0246(18) 0.0022(17) 0.0017(15) -0.0009(17)
C11B 0.0176(18) 0.033(2) 0.0182(17) 0.0008(16) -0.0040(14) -0.0049(17)
C12B 0.023(2) 0.035(2) 0.0193(18) 0.0073(16) -0.0049(15) -0.0087(17)
F1B 0.0318(12) 0.0399(13) 0.0253(11) 0.0121(10) 0.0038(9) -0.0073(11)
C13B 0.0193(19) 0.0259(19) 0.0288(19) 0.0062(17) -0.0081(15) -0.0040(16)
C14B 0.0166(18) 0.0286(19) 0.0252(18) 0.0038(17) -0.0060(14) -0.0027(16)
C15B 0.0159(18) 0.028(2) 0.0200(17) 0.0004(16) -0.0052(14) -0.0039(16)
C16B 0.0187(18) 0.0222(18) 0.0235(17) 0.0016(15) -0.0013(14) -0.0035(16)
C17B 0.0195(19) 0.025(2) 0.033(2) -0.0014(18) -0.0100(16) -0.0020(17)
C18B 0.0205(19) 0.0225(18) 0.0258(18) 0.0001(16) -0.0081(14) -0.0004(16)
C19B 0.0169(18) 0.029(2) 0.0210(17) 0.0029(16) -0.0017(14) -0.0021(16)
N20B 0.0175(15) 0.0227(16) 0.0226(14) 0.0000(13) 0.0003(12) -0.0018(13)
C20B 0.023(2) 0.024(2) 0.034(2) -0.0021(18) -0.0090(16) 0.0054(17)
C21B 0.028(2) 0.0208(17) 0.0203(17) -0.0004(15) 0.0052(15) -0.0047(16)
C22B 0.030(2) 0.0253(19) 0.032(2) 0.0053(17) 0.0063(16) 0.0039(18)
C23B 0.027(2) 0.0237(18) 0.0276(19) -0.0007(16) 0.0070(15) 0.0060(17)
O1B 0.0452(18) 0.0321(16) 0.0363(16) -0.0062(13) 0.0070(13) 0.0092(14)
O2B 0.0385(17) 0.0255(14) 0.0467(18) -0.0027(13) 0.0030(14) 0.0059(13)
O3B 0.0391(16) 0.0224(14) 0.0433(16) 0.0044(13) -0.0028(13) 0.0017(13)
C31B 0.0252(19) 0.035(2) 0.0238(18) -0.0006(17) -0.0052(15) -0.0024(17)
C32B 0.041(2) 0.057(3) 0.029(2) 0.011(2) -0.0023(17) -0.002(3)
C33B 0.064(3) 0.061(3) 0.041(3) 0.018(2) -0.008(2) 0.011(3)
C34B 0.044(3) 0.054(3) 0.069(3) 0.009(3) -0.019(3) 0.009(3)
C35B 0.027(2) 0.062(3) 0.060(3) 0.009(3) 0.002(2) 0.009(2)
C36B 0.026(2) 0.040(2) 0.038(2) 0.0064(19) 0.0039(17) 0.0004(18)
C41B 0.0183(18) 0.041(2) 0.0154(15) -0.0010(17) -0.0018(13) 0.0031(17)
C42B 0.0211(19) 0.046(2) 0.0234(18) -0.0104(18) -0.0034(15) 0.0011(19)
C43B 0.025(2) 0.033(2) 0.034(2) -0.0045(19) -0.0108(16) 0.0008(18)
C44B 0.022(2) 0.040(2) 0.0255(18) 0.0049(18) -0.0014(15) 0.0004(18)
C45B 0.024(2) 0.041(2) 0.0224(18) -0.0037(18) 0.0053(15) -0.0020(19)
C46B 0.0192(17) 0.037(2) 0.0228(16) -0.0054(18) 0.0034(13) 0.0009(18)
O2S 0.144(5) 0.068(3) 0.036(3) 0.006(2) 0.027(3) 0.041(3)
C2S 0.158(10) 0.106(7) 0.045(4) 0.022(5) 0.038(5) 0.042(7)
O1S 0.203(8) 0.086(4) 0.084(5) -0.017(4) 0.026(5) -0.031(5)
C1S 0.149(10) 0.083(7) 0.138(9) -0.013(7) 0.044(8) 0.027(7)
O1W 0.090(13) 0.019(7) 0.068(10) -0.019(7) 0.049(9) -0.007(8)

loop_
_atom_type_symbol
_atom_type_description
_atom_type_scat_dispersion_real
_atom_type_scat_dispersion_imag
_atom_type_scat_source
C C 0.0033 0.0016 'International Tables Vol C Tables 4.2.6.8 and 6.1.1.4'
H H 0.0000 0.0000 'International Tables Vol C Tables 4.2.6.8 and 6.1.1.4'
N N 0.0061 0.0033 'International Tables Vol C Tables 4.2.6.8 and 6.1.1.4'
O O 0.0106 0.0060 'International Tables Vol C Tables 4.2.6.8 and 6.1.1.4'
F F 0.0171 0.0103 'International Tables Vol C Tables 4.2.6.8 and 6.1.1.4'
P P 0.1023 0.0942 'International Tables Vol C Tables 4.2.6.8 and 6.1.1.4'
Se Se -0.0929 2.2259 'International Tables Vol C Tables 4.2.6.8 and 6.1.1.4'

loop_
_geom_angle_atom_site_label_1
_geom_angle_atom_site_label_2
_geom_angle_atom_site_label_3
_geom_angle
C41A P1A C31A 107.86(15)
C41A P1A C1A 105.19(16)
C31A P1A C1A 102.48(15)
C41A P1A Se1A 113.27(11)
C31A P1A Se1A 111.10(12)
C1A P1A Se1A 116.08(11)
N1A C1A P1A 112.3(2)
N1A C1A H1A1 109.1
P1A C1A H1A1 109.1
N1A C1A H1A2 109.1
P1A C1A H1A2 109.1
H1A1 C1A H1A2 107.9
C1A N1A C6A 112.3(3)
C1A N1A C2A 111.4(3)
C6A N1A C2A 107.9(3)
N1A C2A C3A 111.2(3)
N1A C2A H2A1 109.4
C3A C2A H2A1 109.4
N1A C2A H2A2 109.4
C3A C2A H2A2 109.4
H2A1 C2A H2A2 108.0
N4A C3A C2A 111.2(3)
N4A C3A H3A1 109.4
C2A C3A H3A1 109.4
N4A C3A H3A2 109.4
C2A C3A H3A2 109.4
H3A1 C3A H3A2 108.0
C11A N4A C3A 116.0(3)
C11A N4A C5A 118.4(3)
C3A N4A C5A 110.7(3)
N4A C5A C6A 111.1(3)
N4A C5A H5A1 109.4
C6A C5A H5A1 109.4
N4A C5A H5A2 109.4
C6A C5A H5A2 109.4
H5A1 C5A H5A2 108.0
N1A C6A C5A 110.6(3)
N1A C6A H6A1 109.5
C5A C6A H6A1 109.5
N1A C6A H6A2 109.5
C5A C6A H6A2 109.5
H6A1 C6A H6A2 108.1
N4A C11A C16A 122.6(3)
N4A C11A C12A 121.6(3)
C16A C11A C12A 115.7(3)
C13A C12A F12A 118.2(3)
C13A C12A C11A 123.5(3)
F12A C12A C11A 118.3(3)
C12A C13A C14A 120.7(3)
C12A C13A H13A 119.6
C14A C13A H13A 119.6
C13A C14A C15A 117.3(3)
C13A C14A C17A 121.2(3)
C15A C14A C17A 121.5(3)
N20A C15A C16A 120.2(3)
N20A C15A C14A 119.1(3)
C16A C15A C14A 120.6(3)
C11A C16A C15A 122.0(3)
C11A C16A H16A 119.0
C15A C16A H16A 119.0
O3A C17A C18A 122.9(3)
O3A C17A C14A 122.2(3)
C18A C17A C14A 114.9(3)
C19A C18A C17A 121.0(3)
C19A C18A C20A 118.6(3)
C17A C18A C20A 120.4(3)
N20A C19A C18A 123.6(3)
N20A C19A H19A 118.2
C18A C19A H19A 118.2
C19A N20A C15A 119.7(3)
C19A N20A C21A 120.5(3)
C15A N20A C21A 119.8(3)
O1A C20A O2A 121.2(3)
O1A C20A C18A 123.6(4)
O2A C20A C18A 115.3(3)
N20A C21A C22A 118.8(3)
N20A C21A C23A 117.6(3)
C22A C21A C23A 59.9(2)
N20A C21A H21A 116.2
C22A C21A H21A 116.2
C23A C21A H21A 116.2
C21A C22A C23A 60.4(2)
C21A C22A H22A 117.7
C23A C22A H22A 117.7
C21A C22A H22B 117.7
C23A C22A H22B 117.7
H22A C22A H22B 114.9
C22A C23A C21A 59.7(2)
C22A C23A H23A 117.8
C21A C23A H23A 117.8
C22A C23A H23B 117.8
C21A C23A H23B 117.8
H23A C23A H23B 114.9
C20A O2A H2A 109.5
C36A C31A C32A 119.9(3)
C36A C31A P1A 121.6(3)
C32A C31A P1A 118.5(3)
C33A C32A C31A 119.9(3)
C33A C32A H32A 120.0
C31A C32A H32A 120.0
C34A C33A C32A 120.4(3)
C34A C33A H33A 119.8
C32A C33A H33A 119.8
C35A C34A C33A 119.9(3)
C35A C34A H34A 120.0
C33A C34A H34A 120.0
C34A C35A C36A 120.1(3)
C34A C35A H35A 120.0
C36A C35A H35A 120.0
C31A C36A C35A 119.8(3)
C31A C36A H36A 120.1
C35A C36A H36A 120.1
C42A C41A C46A 119.6(3)
C42A C41A P1A 120.7(3)
C46A C41A P1A 119.6(3)
C41A C42A C43A 119.3(3)
C41A C42A H42A 120.3
C43A C42A H42A 120.3
C44A C43A C42A 121.0(4)
C44A C43A H43A 119.5
C42A C43A H43A 119.5
C45A C44A C43A 119.7(4)
C45A C44A H44A 120.2
C43A C44A H44A 120.2
C44A C45A C46A 120.5(4)
C44A C45A H45A 119.8
C46A C45A H45A 119.8
C45A C46A C41A 119.9(3)
C45A C46A H46A 120.0
C41A C46A H46A 120.0
C31B P1B C41B 107.94(17)
C31B P1B C1B 103.27(18)
C41B P1B C1B 107.47(16)
C31B P1B Se2B 98.0(6)
C41B P1B Se2B 130.1(6)
C1B P1B Se2B 106.9(4)
C31B P1B Se1B 113.81(12)
C41B P1B Se1B 111.76(13)
C1B P1B Se1B 112.06(11)
Se2B P1B Se1B 19.6(6)
Se2B Se1B P1B 70.1(10)
Se1B Se2B P1B 90.3(12)
N1B C1B P1B 114.3(2)
N1B C1B H1B1 108.7
P1B C1B H1B1 108.7
N1B C1B H1B2 108.7
P1B C1B H1B2 108.7
H1B1 C1B H1B2 107.6
C1B N1B C2B 112.7(3)
C1B N1B C6B 113.2(3)
C2B N1B C6B 108.9(3)
N1B C2B C3B 110.2(3)
N1B C2B H2B1 109.6
C3B C2B H2B1 109.6
N1B C2B H2B2 109.6
C3B C2B H2B2 109.6
H2B1 C2B H2B2 108.1
N4B C3B C2B 110.7(3)
N4B C3B H3B1 109.5
C2B C3B H3B1 109.5
N4B C3B H3B2 109.5
C2B C3B H3B2 109.5
H3B1 C3B H3B2 108.1
C11B N4B C5B 116.9(3)
C11B N4B C3B 115.7(3)
C5B N4B C3B 110.7(3)
N4B C5B C6B 110.4(3)
N4B C5B H5B1 109.6
C6B C5B H5B1 109.6
N4B C5B H5B2 109.6
C6B C5B H5B2 109.6
H5B1 C5B H5B2 108.1
N1B C6B C5B 109.3(3)
N1B C6B H6B1 109.8
C5B C6B H6B1 109.8
N1B C6B H6B2 109.8
C5B C6B H6B2 109.8
H6B1 C6B H6B2 108.3
C16B C11B N4B 123.1(3)
C16B C11B C12B 116.7(3)
N4B C11B C12B 120.2(3)
C13B C12B F1B 118.1(3)
C13B C12B C11B 124.0(3)
F1B C12B C11B 117.8(3)
C12B C13B C14B 119.2(3)
C12B C13B H13B 120.4
C14B C13B H13B 120.4
C15B C14B C13B 117.9(3)
C15B C14B C17B 121.9(3)
C13B C14B C17B 120.2(3)
C16B C15B C14B 121.3(3)
C16B C15B N20B 120.1(3)
C14B C15B N20B 118.5(3)
C11B C16B C15B 120.9(3)
C11B C16B H16B 119.6
C15B C16B H16B 119.6
O3B C17B C18B 122.9(3)
O3B C17B C14B 122.0(3)
C18B C17B C14B 115.1(3)
C19B C18B C17B 120.5(3)
C19B C18B C20B 118.1(3)
C17B C18B C20B 121.4(3)
N20B C19B C18B 124.1(3)
N20B C19B H19B 117.9
C18B C19B H19B 117.9
C19B N20B C15B 119.7(3)
C19B N20B C21B 120.8(3)
C15B N20B C21B 119.0(3)
O1B C20B O2B 121.8(3)
O1B C20B C18B 123.3(3)
O2B C20B C18B 114.9(3)
N20B C21B C22B 119.7(3)
N20B C21B C23B 119.5(3)
C22B C21B C23B 61.3(2)
N20B C21B H21B 115.2
C22B C21B H21B 115.2
C23B C21B H21B 115.2
C21B C22B C23B 59.6(2)
C21B C22B H22C 117.8
C23B C22B H22C 117.8
C21B C22B H22D 117.8
C23B C22B H22D 117.8
H22C C22B H22D 115.0
C21B C23B C22B 59.1(2)
C21B C23B H23C 117.9
C22B C23B H23C 117.9
C21B C23B H23D 117.9
C22B C23B H23D 117.9
H23C C23B H23D 115.0
C20B O2B H2B 109.5
C32B C31B C36B 119.6(4)
C32B C31B P1B 117.8(3)
C36B C31B P1B 122.4(3)
C33B C32B C31B 120.3(4)
C33B C32B H32B 119.9
C31B C32B H32B 119.9
C34B C33B C32B 120.1(4)
C34B C33B H33B 120.0
C32B C33B H33B 120.0
C33B C34B C35B 119.5(4)
C33B C34B H34B 120.2
C35B C34B H34B 120.2
C36B C35B C34B 121.3(4)
C36B C35B H35B 119.3
C34B C35B H35B 119.3
C35B C36B C31B 119.2(4)
C35B C36B H36B 120.4
C31B C36B H36B 120.4
C42B C41B C46B 118.4(3)
C42B C41B P1B 119.9(3)
C46B C41B P1B 121.5(3)
C43B C42B C41B 121.2(3)
C43B C42B H42B 119.4
C41B C42B H42B 119.4
C42B C43B C44B 119.2(4)
C42B C43B H43B 120.4
C44B C43B H43B 120.4
C45B C44B C43B 120.5(4)
C45B C44B H44B 119.8
C43B C44B H44B 119.8
C44B C45B C46B 120.9(3)
C44B C45B H45B 119.6
C46B C45B H45B 119.6
C45B C46B C41B 119.8(4)
C45B C46B H46B 120.1
C41B C46B H46B 120.1
O2S C2S H2S1 107.5
O2S C2S H2S2 108.3
H2S1 C2S H2S2 112.2
O2S C2S H2S3 107.6
H2S1 C2S H2S3 109.8
H2S2 C2S H2S3 111.2
O1S C1S H1S1 105.2
O1S C1S H1S2 104.0
H1S1 C1S H1S2 114.5
O1S C1S H1S3 106.4
H1S1 C1S H1S3 113.9
H1S2 C1S H1S3 111.7
H2S3 O1W H1W 81.7
H2S3 O1W H3W 165.2
H1W O1W H3W 96.8

loop_
_geom_bond_atom_site_label_1
_geom_bond_atom_site_label_2
_geom_bond_distance
P1A C41A 1.817(3)
P1A C31A 1.825(3)
P1A C1A 1.842(4)
P1A Se1A 2.1094(10)
C1A N1A 1.447(4)
C1A H1A1 0.9900
C1A H1A2 0.9900
N1A C6A 1.461(4)
N1A C2A 1.472(4)
C2A C3A 1.511(4)
C2A H2A1 0.9900
C2A H2A2 0.9900
C3A N4A 1.463(4)
C3A H3A1 0.9900
C3A H3A2 0.9900
N4A C11A 1.381(4)
N4A C5A 1.478(4)
C5A C6A 1.504(4)
C5A H5A1 0.9900
C5A H5A2 0.9900
C6A H6A1 0.9900
C6A H6A2 0.9900
C11A C16A 1.386(5)
C11A C12A 1.416(5)
C12A C13A 1.349(5)
C12A F12A 1.360(4)
C13A C14A 1.403(5)
C13A H13A 0.9500
C14A C15A 1.409(5)
C14A C17A 1.441(5)
C15A N20A 1.394(4)
C15A C16A 1.395(5)
C16A H16A 0.9500
C17A O3A 1.251(4)
C17A C18A 1.440(5)
C18A C19A 1.349(5)
C18A C20A 1.479(5)
C19A N20A 1.346(4)
C19A H19A 0.9500
N20A C21A 1.446(4)
C20A O1A 1.219(4)
C20A O2A 1.329(4)
C21A C22A 1.483(5)
C21A C23A 1.492(5)
C21A H21A 1.0000
C22A C23A 1.486(5)
C22A H22A 0.9900
C22A H22B 0.9900
C23A H23A 0.9900
C23A H23B 0.9900
O2A H2A 0.8400
C31A C36A 1.379(5)
C31A C32A 1.387(5)
C32A C33A 1.380(5)
C32A H32A 0.9500
C33A C34A 1.380(5)
C33A H33A 0.9500
C34A C35A 1.377(5)
C34A H34A 0.9500
C35A C36A 1.393(5)
C35A H35A 0.9500
C36A H36A 0.9500
C41A C42A 1.382(5)
C41A C46A 1.386(5)
C42A C43A 1.385(5)
C42A H42A 0.9500
C43A C44A 1.369(5)
C43A H43A 0.9500
C44A C45A 1.366(6)
C44A H44A 0.9500
C45A C46A 1.382(5)
C45A H45A 0.9500
C46A H46A 0.9500
P1B C31B 1.801(4)
P1B C41B 1.802(4)
P1B C1B 1.846(4)
P1B Se2B 1.982(12)
P1B Se1B 2.1088(12)
Se1B Se2B 0.71(2)
C1B N1B 1.452(4)
C1B H1B1 0.9900
C1B H1B2 0.9900
N1B C2B 1.458(5)
N1B C6B 1.463(4)
C2B C3B 1.503(5)
C2B H2B1 0.9900
C2B H2B2 0.9900
C3B N4B 1.476(4)
C3B H3B1 0.9900
C3B H3B2 0.9900
N4B C11B 1.397(4)
N4B C5B 1.458(5)
C5B C6B 1.501(5)
C5B H5B1 0.9900
C5B H5B2 0.9900
C6B H6B1 0.9900
C6B H6B2 0.9900
C11B C16B 1.383(5)
C11B C12B 1.403(5)
C12B C13B 1.348(5)
C12B F1B 1.358(4)
C13B C14B 1.415(5)
C13B H13B 0.9500
C14B C15B 1.394(5)
C14B C17B 1.449(5)
C15B C16B 1.390(5)
C15B N20B 1.404(4)
C16B H16B 0.9500
C17B O3B 1.256(4)
C17B C18B 1.426(5)
C18B C19B 1.357(5)
C18B C20B 1.478(5)
C19B N20B 1.331(4)
C19B H19B 0.9500
N20B C21B 1.450(4)
C20B O1B 1.218(4)
C20B O2B 1.327(4)
C21B C22B 1.477(5)
C21B C23B 1.484(5)
C21B H21B 1.0000
C22B C23B 1.510(5)
C22B H22C 0.9900
C22B H22D 0.9900
C23B H23C 0.9900
C23B H23D 0.9900
O2B H2B 0.8400
C31B C32B 1.375(5)
C31B C36B 1.383(5)
C32B C33B 1.375(6)
C32B H32B 0.9500
C33B C34B 1.365(7)
C33B H33B 0.9500
C34B C35B 1.370(6)
C34B H34B 0.9500
C35B C36B 1.365(5)
C35B H35B 0.9500
C36B H36B 0.9500
C41B C42B 1.384(5)
C41B C46B 1.395(4)
C42B C43B 1.378(5)
C42B H42B 0.9500
C43B C44B 1.380(5)
C43B H43B 0.9500
C44B C45B 1.355(5)
C44B H44B 0.9500
C45B C46B 1.381(5)
C45B H45B 0.9500
C46B H46B 0.9500
O2S C2S 1.389(9)
O2S H2S 0.8400
C2S H2S1 0.9725
C2S H2S2 0.9558
C2S H2S3 0.9833
O1S C1S 1.353(10)
O1S H1S 0.8400
C1S H1S1 0.9384
C1S H1S2 0.9637
C1S H1S3 0.9703
O1W H2S3 1.2895
O1W H1W 0.8122
O1W H3W 0.8235

loop_
_geom_hbond_atom_site_label_D
_geom_hbond_atom_site_label_H
_geom_hbond_atom_site_label_A
_geom_hbond_distance_DH
_geom_hbond_distance_HA
_geom_hbond_distance_DA
_geom_hbond_angle_DHA
_geom_hbond_site_symmetry_A
C2A H2A1 Se1A 0.99 2.85 3.679(4) 142.2 .
C5A H5A2 F12A 0.99 2.19 2.884(4) 125.5 .
C6A H6A2 O1B 0.99 2.51 3.496(4) 172.0 2_647
O2A H2A O3A 0.84 1.72 2.501(4) 154.2 .
C42A H42A O1B 0.95 2.43 3.193(4) 136.8 2_647
C3B H3B1 F1B 0.99 2.32 2.949(5) 120.9 .
C5B H5B1 Se1A 0.99 2.92 3.895(4) 168.7 .
C22B H22C O2A 0.99 2.58 3.497(5) 154.5 2_756
C23B H23D O2S 0.99 2.60 3.332(7) 131.2 2_756
O2B H2B O3B 0.84 1.73 2.510(4) 154.4 .
C32B H32B Se1B 0.95 2.98 3.479(5) 114.2 .
C42B H42B Se1B 0.95 2.86 3.388(4) 116.5 .
C46B H46B N1B 0.95 2.52 3.230(5) 132.0 .
O1S H1S O2S 0.84 2.14 2.961(9) 166.7 .

loop_
_geom_torsion_atom_site_label_1
_geom_torsion_atom_site_label_2
_geom_torsion_atom_site_label_3
_geom_torsion_atom_site_label_4
_geom_torsion
C41A P1A C1A N1A -64.0(3)
C31A P1A C1A N1A -176.7(2)
Se1A P1A C1A N1A 62.1(3)
P1A C1A N1A C6A 147.9(2)
P1A C1A N1A C2A -90.9(3)
C1A N1A C2A C3A 176.3(3)
C6A N1A C2A C3A -60.0(4)
N1A C2A C3A N4A 57.2(4)
C2A C3A N4A C11A 168.1(3)
C2A C3A N4A C5A -53.3(4)
C11A N4A C5A C6A -168.2(3)
C3A N4A C5A C6A 54.3(4)
C1A N1A C6A C5A -176.1(3)
C2A N1A C6A C5A 60.7(3)
N4A C5A C6A N1A -58.9(4)
C3A N4A C11A C16A 5.1(5)
C5A N4A C11A C16A -130.2(4)
C3A N4A C11A C12A -172.2(3)
C5A N4A C11A C12A 52.5(4)
N4A C11A C12A C13A 179.3(3)
C16A C11A C12A C13A 1.9(5)
N4A C11A C12A F12A 2.8(5)
C16A C11A C12A F12A -174.6(3)
F12A C12A C13A C14A 175.6(3)
C11A C12A C13A C14A -0.9(6)
C12A C13A C14A C15A -1.8(5)
C12A C13A C14A C17A -179.7(3)
C13A C14A C15A N20A -178.6(3)
C17A C14A C15A N20A -0.7(5)
C13A C14A C15A C16A 3.4(5)
C17A C14A C15A C16A -178.6(3)
N4A C11A C16A C15A -177.6(3)
C12A C11A C16A C15A -0.2(5)
N20A C15A C16A C11A 179.6(3)
C14A C15A C16A C11A -2.5(5)
C13A C14A C17A O3A 1.6(5)
C15A C14A C17A O3A -176.2(3)
C13A C14A C17A C18A -178.0(3)
C15A C14A C17A C18A 4.2(5)
O3A C17A C18A C19A 176.2(3)
C14A C17A C18A C19A -4.2(5)
O3A C17A C18A C20A -2.7(5)
C14A C17A C18A C20A 176.9(3)
C17A C18A C19A N20A 0.7(5)
C20A C18A C19A N20A 179.6(3)
C18A C19A N20A C15A 3.2(5)
C18A C19A N20A C21A -177.3(3)
C16A C15A N20A C19A 174.9(3)
C14A C15A N20A C19A -3.1(5)
C16A C15A N20A C21A -4.7(5)
C14A C15A N20A C21A 177.3(3)
C19A C18A C20A O1A 8.0(5)
C17A C18A C20A O1A -173.1(3)
C19A C18A C20A O2A -172.4(3)
C17A C18A C20A O2A 6.5(5)
C19A N20A C21A C22A 41.2(5)
C15A N20A C21A C22A -139.2(3)
C19A N20A C21A C23A 110.3(3)
C15A N20A C21A C23A -70.1(4)
N20A C21A C22A C23A 107.0(4)
N20A C21A C23A C22A -109.0(3)
C41A P1A C31A C36A -18.8(3)
C1A P1A C31A C36A 91.9(3)
Se1A P1A C31A C36A -143.5(3)
C41A P1A C31A C32A 163.7(3)
C1A P1A C31A C32A -85.6(3)
Se1A P1A C31A C32A 39.0(3)
C36A C31A C32A C33A -0.4(5)
P1A C31A C32A C33A 177.1(3)
C31A C32A C33A C34A 0.8(6)
C32A C33A C34A C35A 0.0(6)
C33A C34A C35A C36A -1.1(6)
C32A C31A C36A C35A -0.7(5)
P1A C31A C36A C35A -178.1(3)
C34A C35A C36A C31A 1.5(5)
C31A P1A C41A C42A 99.8(3)
C1A P1A C41A C42A -9.0(3)
Se1A P1A C41A C42A -136.8(2)
C31A P1A C41A C46A -83.8(3)
C1A P1A C41A C46A 167.3(3)
Se1A P1A C41A C46A 39.5(3)
C46A C41A C42A C43A -0.8(5)
P1A C41A C42A C43A 175.5(2)
C41A C42A C43A C44A 1.1(5)
C42A C43A C44A C45A -0.1(5)
C43A C44A C45A C46A -1.3(6)
C44A C45A C46A C41A 1.7(5)
C42A C41A C46A C45A -0.6(5)
P1A C41A C46A C45A -177.0(3)
C31B P1B Se1B Se2B 38.4(12)
C41B P1B Se1B Se2B 161.0(12)
C1B P1B Se1B Se2B -78.3(12)
C31B P1B Se2B Se1B -144.9(11)
C41B P1B Se2B Se1B -23.3(14)
C1B P1B Se2B Se1B 108.5(10)
C31B P1B C1B N1B 45.6(3)
C41B P1B C1B N1B -68.4(3)
Se2B P1B C1B N1B 148.4(7)
Se1B P1B C1B N1B 168.5(2)
P1B C1B N1B C2B -100.9(3)
P1B C1B N1B C6B 134.8(3)
C1B N1B C2B C3B 173.0(3)
C6B N1B C2B C3B -60.5(4)
N1B C2B C3B N4B 56.9(4)
C2B C3B N4B C11B 169.5(3)
C2B C3B N4B C5B -54.7(4)
C11B N4B C5B C6B -168.3(3)
C3B N4B C5B C6B 56.4(4)
C1B N1B C6B C5B -171.9(3)
C2B N1B C6B C5B 61.9(4)
N4B C5B C6B N1B -60.3(4)
C5B N4B C11B C16B -15.3(5)
C3B N4B C11B C16B 117.7(4)
C5B N4B C11B C12B 162.2(3)
C3B N4B C11B C12B -64.7(4)
C16B C11B C12B C13B 2.3(5)
N4B C11B C12B C13B -175.4(3)
C16B C11B C12B F1B 179.2(3)
N4B C11B C12B F1B 1.4(5)
F1B C12B C13B C14B -177.4(3)
C11B C12B C13B C14B -0.6(5)
C12B C13B C14B C15B -1.7(5)
C12B C13B C14B C17B 178.7(3)
C13B C14B C15B C16B 2.2(5)
C17B C14B C15B C16B -178.2(3)
C13B C14B C15B N20B -176.4(3)
C17B C14B C15B N20B 3.1(5)
N4B C11B C16B C15B 175.9(3)
C12B C11B C16B C15B -1.7(5)
C14B C15B C16B C11B -0.5(5)
N20B C15B C16B C11B 178.2(3)
C15B C14B C17B O3B 178.6(3)
C13B C14B C17B O3B -1.8(5)
C15B C14B C17B C18B -1.5(5)
C13B C14B C17B C18B 178.0(3)
O3B C17B C18B C19B 178.4(4)
C14B C17B C18B C19B -1.5(5)
O3B C17B C18B C20B 0.1(5)
C14B C17B C18B C20B -179.8(3)
C17B C18B C19B N20B 3.1(5)
C20B C18B C19B N20B -178.6(3)
C18B C19B N20B C15B -1.4(5)
C18B C19B N20B C21B -173.8(3)
C16B C15B N20B C19B 179.6(3)
C14B C15B N20B C19B -1.7(5)
C16B C15B N20B C21B -7.8(5)
C14B C15B N20B C21B 170.8(3)
C19B C18B C20B O1B 0.9(5)
C17B C18B C20B O1B 179.3(3)
C19B C18B C20B O2B -178.2(3)
C17B C18B C20B O2B 0.1(5)
C19B N20B C21B C22B -104.5(4)
C15B N20B C21B C22B 83.0(4)
C19B N20B C21B C23B -32.7(5)
C15B N20B C21B C23B 154.8(3)
N20B C21B C22B C23B 109.5(4)
N20B C21B C23B C22B -109.8(4)
C41B P1B C31B C32B -157.4(3)
C1B P1B C31B C32B 89.0(4)
Se2B P1B C31B C32B -20.6(6)
Se1B P1B C31B C32B -32.8(4)
C41B P1B C31B C36B 27.4(4)
C1B P1B C31B C36B -86.2(3)
Se2B P1B C31B C36B 164.2(6)
Se1B P1B C31B C36B 152.1(3)
C36B C31B C32B C33B 0.3(7)
P1B C31B C32B C33B -175.0(4)
C31B C32B C33B C34B -1.2(8)
C32B C33B C34B C35B 1.1(8)
C33B C34B C35B C36B 0.0(8)
C34B C35B C36B C31B -0.9(7)
C32B C31B C36B C35B 0.8(6)
P1B C31B C36B C35B 175.9(3)
C31B P1B C41B C42B 109.8(3)
C1B P1B C41B C42B -139.4(3)
Se2B P1B C41B C42B -7.8(7)
Se1B P1B C41B C42B -16.0(3)
C31B P1B C41B C46B -74.0(3)
C1B P1B C41B C46B 36.8(3)
Se2B P1B C41B C46B 168.3(6)
Se1B P1B C41B C46B 160.1(2)
C46B C41B C42B C43B 0.2(5)
P1B C41B C42B C43B 176.5(3)
C41B C42B C43B C44B -1.4(5)
C42B C43B C44B C45B 1.5(6)
C43B C44B C45B C46B -0.4(6)
C44B C45B C46B C41B -0.7(5)
C42B C41B C46B C45B 0.8(5)
P1B C41B C46B C45B -175.4(3)
